data_7048994
loop_
_publ_author_name
'Bachmann, Michael'
'Fessler, Reto'
'Blacque, Olivier'
'Venkatesan, Koushik'

_publ_section_title
;
 Towards blue emitting monocyclometalated gold(iii) complexes - synthesis,
 characterization and photophysical investigations.
;
_journal_issue 21
_journal_name_full 'Dalton transactions (Cambridge, England : 2003)'
_journal_page_first 7320
_journal_page_last 7330
_journal_paper_doi 10.1039/c8dt05034a
_journal_volume 48
_journal_year 2019
_chemical_formula_moiety 'C12 H7 Au Cl2 F3 N O'
_chemical_formula_sum 'C12 H7 Au Cl2 F3 N O'
_chemical_formula_weight 506.05
_space_group_crystal_system triclinic
_space_group_IT_number 2
_space_group_name_Hall '-P 1'
_space_group_name_H-M_alt 'P -1'
_symmetry_space_group_name_Hall '-P 1'
_symmetry_space_group_name_H-M 'P -1'
_atom_sites_solution_hydrogens geom
_atom_sites_solution_primary dual
_audit_creation_date 2018-09-20
_audit_creation_method
;
Olex2 1.2
(compiled 2018.05.29 svn.r3508 for OlexSys, GUI svn.r5506)
;
_audit_update_record
;
2018-09-24 deposited with the CCDC.
2019-02-12 downloaded from the CCDC.
;
_cell_angle_alpha 90.820(5)
_cell_angle_beta 110.173(6)
_cell_angle_gamma 100.635(6)
_cell_formula_units_Z 2
_cell_length_a 7.3933(5)
_cell_length_b 9.6720(7)
_cell_length_c 9.9155(6)
_cell_measurement_reflns_used 6406
_cell_measurement_temperature 183(1)
_cell_measurement_theta_max 32.5220
_cell_measurement_theta_min 2.9310
_cell_volume 651.77(8)
_computing_cell_refinement 'CrysAlisPro 1.171.39.13a (Rigaku OD, 2015)'
_computing_data_collection 'CrysAlisPro 1.171.39.13a (Rigaku OD, 2015)'
_computing_data_reduction 'CrysAlisPro 1.171.39.13a (Rigaku OD, 2015)'
_computing_molecular_graphics 'Olex2 (Dolomanov et al., 2009)'
_computing_publication_material 'Olex2 (Dolomanov et al., 2009)'
_computing_structure_refinement 'ShelXL (Sheldrick, 2015)'
_computing_structure_solution 'ShelXT (Sheldrick, 2015)'
_diffrn_ambient_environment N~2~
_diffrn_ambient_temperature 183(1)
_diffrn_detector 'CCD plate'
_diffrn_detector_area_resol_mean 10.4498
_diffrn_detector_type Ruby
_diffrn_measured_fraction_theta_full 0.997
_diffrn_measured_fraction_theta_max 0.988
_diffrn_measurement_details
;
List of Runs (angles in degrees, time in seconds):

  # Type    Start    End  Width  t~exp~   \w     \q     \k     \f   Frames
#--------------------------------------------------------------------------
  1  \w    -25.00  21.40   0.80   25.00    --  -19.81 -99.00-180.00   58
  2  \w    -46.00  55.60   0.80   25.00    --  -19.81  38.00-180.00  127
  3  \w    -13.00  99.00   0.80   25.00    --   20.59  77.00  30.00  140
  4  \w    -25.00  63.00   0.80   25.00    --   20.59 -99.00 -90.00  110
  5  \w     -6.00  95.60   0.80   25.00    --   20.59  38.00-180.00  127
  6  \w     32.00 108.00   0.80   25.00    --   20.59-178.00   0.00   95
  7  \w    -25.00  21.40   0.80   25.00    --  -19.81 -99.00-120.00   58
  8  \w     -9.00  95.00   0.80   25.00    --   20.59  57.00 -90.00  130
  9  \w     35.00  79.00   0.80   25.00    --   20.59 178.00  90.00   55
 10  \w    -53.00  49.40   0.80   25.00    --   20.59 -57.00  30.00  128
;
_diffrn_measurement_device 'four-circle diffractometer'
_diffrn_measurement_device_type 'Xcalibur, Ruby'
_diffrn_measurement_method '\w scans'
_diffrn_orient_matrix_type 'CrysAlisPro convention (1999,Acta A55,543-557)'
_diffrn_orient_matrix_UB_11 0.0357098000
_diffrn_orient_matrix_UB_12 0.0740019000
_diffrn_orient_matrix_UB_13 0.0135826000
_diffrn_orient_matrix_UB_21 0.0975789000
_diffrn_orient_matrix_UB_22 -0.0104437000
_diffrn_orient_matrix_UB_23 0.0166713000
_diffrn_orient_matrix_UB_31 -0.0096807000
_diffrn_orient_matrix_UB_32 0.0047291000
_diffrn_orient_matrix_UB_33 -0.0733976000
_diffrn_radiation_monochromator graphite
_diffrn_radiation_probe x-ray
_diffrn_radiation_type MoK\a
_diffrn_radiation_wavelength 0.71073
_diffrn_reflns_av_unetI/netI 0.0619
_diffrn_reflns_Laue_measured_fraction_full 0.997
_diffrn_reflns_Laue_measured_fraction_max 0.988
_diffrn_reflns_limit_h_max 10
_diffrn_reflns_limit_h_min -10
_diffrn_reflns_limit_k_max 13
_diffrn_reflns_limit_k_min -13
_diffrn_reflns_limit_l_max 14
_diffrn_reflns_limit_l_min -14
_diffrn_reflns_number 4504
_diffrn_reflns_point_group_measured_fraction_full 0.997
_diffrn_reflns_point_group_measured_fraction_max 0.988
_diffrn_reflns_theta_full 25.242
_diffrn_reflns_theta_max 30.507
_diffrn_reflns_theta_min 2.941
_diffrn_source 'fine-focus sealed X-ray tube'
_diffrn_source_type 'Enhance (Mo) X-ray Source'
_exptl_absorpt_coefficient_mu 11.723
_exptl_absorpt_correction_T_max 0.793
_exptl_absorpt_correction_T_min 0.128
_exptl_absorpt_correction_type analytical
_exptl_absorpt_process_details
;
CrysAlisPro 1.171.39.13a (Rigaku Oxford Diffraction, 2015)
Analytical numeric absorption correction using a multifaceted crystal
            model based on expressions derived by R.C. Clark & J.S. Reid.
(Clark, R. C. & Reid, J. S. (1995). Acta Cryst. A51, 887-897)
Empirical absorption correction using spherical harmonics,
 implemented in SCALE3 ABSPACK scaling algorithm.
;
_exptl_crystal_colour colourless
_exptl_crystal_density_diffrn 2.579
_exptl_crystal_description plate
_exptl_crystal_F_000 468
_exptl_crystal_size_max 0.4
_exptl_crystal_size_mid 0.13
_exptl_crystal_size_min 0.02
_refine_diff_density_max 1.570
_refine_diff_density_min -1.252
_refine_diff_density_rms 0.223
_refine_ls_extinction_method none
_refine_ls_goodness_of_fit_ref 0.961
_refine_ls_hydrogen_treatment constr
_refine_ls_matrix_type full
_refine_ls_number_parameters 210
_refine_ls_number_reflns 4504
_refine_ls_number_restraints 105
_refine_ls_restrained_S_all 0.969
_refine_ls_R_factor_all 0.0384
_refine_ls_R_factor_gt 0.0314
_refine_ls_shift/su_max 0.002
_refine_ls_shift/su_mean 0.000
_refine_ls_structure_factor_coef Fsqd
_refine_ls_weighting_details 'w=1/[\s^2^(Fo^2^)+(0.0347P)^2^] where P=(Fo^2^+2Fc^2^)/3'
_refine_ls_weighting_scheme calc
_refine_ls_wR_factor_gt 0.0715
_refine_ls_wR_factor_ref 0.0736
_reflns_Friedel_coverage 0.000
_reflns_number_gt 3878
_reflns_number_total 4504
_reflns_threshold_expression 'I > 2\s(I)'
_cod_data_source_file c8dt05034a2.cif
_cod_data_source_block cis-[(2-OCF3-ppy)AuCl2]
_cod_depositor_comments 'Adding full bibliography for 7048983--7048998.cif.'
_cod_database_code 7048994
_shelx_shelxl_version_number 2018/3
_shelx_space_group_comment
;
The symmetry employed for this shelxl refinement is uniquely defined
by the following loop, which should always be used as a source of
symmetry information in preference to the above space-group names.
They are only intended as comments.
;
_shelx_estimated_absorpt_t_max 0.799
_shelx_estimated_absorpt_t_min 0.089
_olex2_refinement_description
;
1. Twinned data refinement
 Scales: 0.8292(12)
 0.1708(12)
2. Fixed Uiso
 At 1.2 times of:
  All C(H) groups
3. Restrained distances
 C12-F1A \\sim C12-F1B \\sim C12-F2A \\sim C12-F2B \\sim C12-F3A \\sim C12-F3B
 with sigma of 0.005
4. Uiso/Uaniso restraints and constraints
F1A \\sim F1B \\sim F2A \\sim F2B \\sim F3A \\sim F3B: within 3A with sigma of
0.005 and sigma for terminal atoms of 0.01
5. Others
 Sof(F1B)=Sof(F2B)=Sof(F3B)=1-FVAR(1)
 Sof(F1A)=Sof(F2A)=Sof(F3A)=FVAR(1)
6.a Aromatic/amide H refined with riding coordinates:
 C1(H1), C2(H2), C3(H3), C4(H4), C8(H8), C9(H9), C10(H10)
;
_olex2_submission_special_instructions 'No special instructions were received'
_oxdiff_exptl_absorpt_empirical_details
;
Empirical correction (ABSPACK) includes:
- Absorption correction using spherical harmonics
- Frame scaling
;
_oxdiff_exptl_absorpt_empirical_full_max 6.951
_oxdiff_exptl_absorpt_empirical_full_min 0.510
_oxdiff_twin_integration_method simultaneous
_oxdiff_twin_items 2
_twin_special_details
;
Component 2 rotated by 179.9798\% 
 around [0.89 -0.21 -0.41] (reciprocal) or [1.00 0.00 -0.00] (direct)
;

loop_
_space_group_symop_operation_xyz
'x, y, z'
'-x, -y, -z'

loop_
_atom_site_label
_atom_site_type_symbol
_atom_site_fract_x
_atom_site_fract_y
_atom_site_fract_z
_atom_site_U_iso_or_equiv
_atom_site_adp_type
_atom_site_occupancy
_atom_site_site_symmetry_order
_atom_site_calc_flag
_atom_site_refinement_flags_posn
_atom_site_refinement_flags_adp
_atom_site_refinement_flags_occupancy
_atom_site_disorder_assembly
_atom_site_disorder_group
Au1 Au 0.15174(3) 0.57402(2) 0.39028(2) 0.02133(7) Uani 1 1 d . . . . .
C1 C 0.0481(9) 0.3076(7) 0.2007(6) 0.0320(13) Uani 1 1 d . . . . .
H1 H -0.017500 0.361799 0.127213 0.038 Uiso 1 1 calc R . . . .
C2 C 0.0468(10) 0.1696(7) 0.1654(7) 0.0397(15) Uani 1 1 d . . . . .
H2 H -0.020132 0.128436 0.069301 0.048 Uiso 1 1 calc R . . . .
C3 C 0.1436(10) 0.0928(7) 0.2709(8) 0.0372(15) Uani 1 1 d . . . . .
H3 H 0.144481 -0.002830 0.248520 0.045 Uiso 1 1 calc R . . . .
C4 C 0.2401(9) 0.1538(7) 0.4102(7) 0.0316(13) Uani 1 1 d . . . . .
H4 H 0.307483 0.099976 0.483373 0.038 Uiso 1 1 calc R . . . .
C5 C 0.2391(8) 0.2949(6) 0.4441(6) 0.0218(10) Uani 1 1 d . . . . .
C6 C 0.3348(8) 0.3780(7) 0.5831(6) 0.0242(11) Uani 1 1 d . . . . .
C7 C 0.3156(7) 0.5216(6) 0.5846(6) 0.0220(11) Uani 1 1 d . . . . .
C8 C 0.4049(8) 0.6132(6) 0.7070(6) 0.0260(11) Uani 1 1 d . . . . .
H8 H 0.385690 0.707703 0.706063 0.031 Uiso 1 1 calc R . . . .
C9 C 0.5235(9) 0.5658(7) 0.8317(6) 0.0308(13) Uani 1 1 d . . . . .
H9 H 0.590104 0.629697 0.915225 0.037 Uiso 1 1 calc R . . . .
C10 C 0.5460(9) 0.4278(7) 0.8361(6) 0.0315(13) Uani 1 1 d . . . . .
H10 H 0.627908 0.396271 0.921868 0.038 Uiso 1 1 calc R . . . .
C11 C 0.4467(8) 0.3344(6) 0.7128(6) 0.0255(12) Uani 1 1 d . . . . .
C12 C 0.4534(7) 0.1162(5) 0.8194(6) 0.0348(14) Uani 1 1 d D . . . .
Cl1 Cl -0.0304(2) 0.62668(18) 0.15677(16) 0.0345(3) Uani 1 1 d . . . . .
Cl2 Cl 0.1783(2) 0.79927(17) 0.47238(18) 0.0364(3) Uani 1 1 d . . . . .
F1A F 0.4267(15) -0.0202(6) 0.7863(14) 0.056(2) Uani 0.705(9) 1 d D U P A 1
F1B F 0.487(4) -0.0060(14) 0.784(4) 0.053(3) Uani 0.295(9) 1 d D U P A .
F2A F 0.6225(11) 0.1469(8) 0.9299(7) 0.065(2) Uani 0.705(9) 1 d D U P A 1
F2B F 0.514(3) 0.1721(16) 0.9528(9) 0.061(3) Uani 0.295(9) 1 d D U P A 2
F3A F 0.3245(12) 0.1375(8) 0.8772(9) 0.0594(17) Uani 0.705(9) 1 d D U P A 1
F3B F 0.2606(11) 0.1018(18) 0.780(2) 0.057(3) Uani 0.295(9) 1 d D U P A 2
N1 N 0.1390(6) 0.3681(5) 0.3353(5) 0.0236(10) Uani 1 1 d . . . . .
O1 O 0.4694(8) 0.1929(5) 0.7138(5) 0.0437(12) Uani 1 1 d . . . . .

loop_
_atom_site_aniso_label
_atom_site_aniso_U_11
_atom_site_aniso_U_22
_atom_site_aniso_U_33
_atom_site_aniso_U_23
_atom_site_aniso_U_13
_atom_site_aniso_U_12
Au1 0.02214(10) 0.02168(11) 0.02185(10) 0.00636(7) 0.00882(7) 0.00608(7)
C1 0.034(3) 0.037(4) 0.020(3) 0.002(3) 0.004(2) 0.008(3)
C2 0.051(4) 0.035(4) 0.023(3) -0.007(3) 0.003(3) 0.006(3)
C3 0.049(4) 0.020(3) 0.041(4) -0.001(3) 0.017(3) 0.002(3)
C4 0.044(3) 0.021(3) 0.030(3) 0.005(2) 0.012(3) 0.008(2)
C5 0.023(2) 0.021(3) 0.024(3) 0.007(2) 0.011(2) 0.004(2)
C6 0.026(3) 0.028(3) 0.024(3) 0.007(2) 0.014(2) 0.012(2)
C7 0.017(2) 0.022(3) 0.027(3) 0.002(2) 0.009(2) 0.0009(19)
C8 0.029(3) 0.025(3) 0.023(3) 0.002(2) 0.008(2) 0.005(2)
C9 0.032(3) 0.040(4) 0.020(3) 0.001(2) 0.011(2) 0.004(3)
C10 0.034(3) 0.040(4) 0.020(3) 0.006(3) 0.007(2) 0.010(3)
C11 0.033(3) 0.025(3) 0.025(3) 0.005(2) 0.013(2) 0.014(2)
C12 0.046(4) 0.028(3) 0.031(3) 0.008(3) 0.013(3) 0.014(3)
Cl1 0.0364(7) 0.0425(9) 0.0261(7) 0.0133(6) 0.0071(6) 0.0186(6)
Cl2 0.0495(9) 0.0221(8) 0.0396(8) 0.0069(6) 0.0158(7) 0.0113(6)
F1A 0.090(5) 0.039(3) 0.049(3) 0.016(3) 0.027(4) 0.030(3)
F1B 0.079(6) 0.039(5) 0.055(5) 0.017(4) 0.031(5) 0.026(4)
F2A 0.077(4) 0.055(3) 0.045(3) 0.025(3) -0.004(3) 0.020(3)
F2B 0.094(6) 0.047(5) 0.050(5) 0.018(4) 0.031(5) 0.022(5)
F3A 0.086(4) 0.048(3) 0.066(4) 0.017(3) 0.052(3) 0.013(3)
F3B 0.077(5) 0.048(5) 0.060(5) 0.024(4) 0.036(5) 0.020(4)
N1 0.025(2) 0.024(3) 0.023(2) 0.0054(19) 0.0093(18) 0.0068(18)
O1 0.082(4) 0.034(3) 0.028(2) 0.014(2) 0.024(2) 0.034(3)

loop_
_atom_type_symbol
_atom_type_description
_atom_type_scat_dispersion_real
_atom_type_scat_dispersion_imag
_atom_type_scat_source
C C 0.0033 0.0016 'International Tables Vol C Tables 4.2.6.8 and 6.1.1.4'
H H 0.0000 0.0000 'International Tables Vol C Tables 4.2.6.8 and 6.1.1.4'
Au Au -2.0133 8.8022 'International Tables Vol C Tables 4.2.6.8 and 6.1.1.4'
Cl Cl 0.1484 0.1585 'International Tables Vol C Tables 4.2.6.8 and 6.1.1.4'
F F 0.0171 0.0103 'International Tables Vol C Tables 4.2.6.8 and 6.1.1.4'
N N 0.0061 0.0033 'International Tables Vol C Tables 4.2.6.8 and 6.1.1.4'
O O 0.0106 0.0060 'International Tables Vol C Tables 4.2.6.8 and 6.1.1.4'

loop_
_exptl_crystal_face_index_h
_exptl_crystal_face_index_k
_exptl_crystal_face_index_l
_exptl_crystal_face_perp_dist
0 0 1 0.0656
0 1 0 0.0028
0 -1 0 0.0168
-5 1 2 0.1977
5 -1 -2 0.1977
0 0 -1 0.0656

loop_
_geom_angle_atom_site_label_1
_geom_angle_atom_site_label_2
_geom_angle_atom_site_label_3
_geom_angle
C7 Au1 Cl1 176.51(16)
C7 Au1 Cl2 93.66(17)
C7 Au1 N1 81.3(2)
Cl2 Au1 Cl1 89.10(6)
N1 Au1 Cl1 96.01(14)
N1 Au1 Cl2 174.85(13)
C2 C1 H1 119.0
N1 C1 H1 119.0
N1 C1 C2 122.1(6)
C1 C2 H2 120.6
C3 C2 C1 118.7(6)
C3 C2 H2 120.6
C2 C3 H3 119.9
C2 C3 C4 120.1(6)
C4 C3 H3 119.9
C3 C4 H4 119.9
C3 C4 C5 120.2(6)
C5 C4 H4 119.9
C4 C5 C6 128.3(5)
N1 C5 C4 117.9(5)
N1 C5 C6 113.9(5)
C7 C6 C5 116.1(5)
C11 C6 C5 127.6(5)
C11 C6 C7 116.3(5)
C6 C7 Au1 113.0(4)
C8 C7 Au1 124.9(4)
C8 C7 C6 122.1(5)
C7 C8 H8 120.4
C7 C8 C9 119.1(6)
C9 C8 H8 120.4
C8 C9 H9 119.5
C10 C9 C8 121.0(6)
C10 C9 H9 119.5
C9 C10 H10 120.5
C9 C10 C11 119.1(5)
C11 C10 H10 120.5
C6 C11 C10 122.2(6)
C6 C11 O1 117.4(5)
C10 C11 O1 120.2(5)
F1A C12 F1B 19.7(13)
F1A C12 F2A 104.8(7)
F1A C12 O1 113.0(7)
F1B C12 F2A 92.9(14)
F1B C12 F3B 106.8(14)
F2B C12 F1B 123.3(17)
F2B C12 F3B 101.9(12)
F2B C12 O1 121.4(9)
F3A C12 F1A 108.7(7)
F3A C12 F1B 127.4(13)
F3A C12 F2A 102.9(7)
F3A C12 O1 117.7(5)
O1 C12 F1B 103.3(15)
O1 C12 F2A 108.6(6)
O1 C12 F3B 95.4(8)
C1 N1 Au1 123.1(4)
C1 N1 C5 121.0(5)
C5 N1 Au1 115.8(4)
C12 O1 C11 121.1(4)

loop_
_geom_bond_atom_site_label_1
_geom_bond_atom_site_label_2
_geom_bond_distance
Au1 C7 2.020(5)
Au1 Cl1 2.3601(14)
Au1 Cl2 2.2646(16)
Au1 N1 2.034(5)
C1 H1 0.9500
C1 C2 1.372(9)
C1 N1 1.338(7)
C2 H2 0.9500
C2 C3 1.364(9)
C3 H3 0.9500
C3 C4 1.381(9)
C4 H4 0.9500
C4 C5 1.403(8)
C5 C6 1.460(8)
C5 N1 1.370(7)
C6 C7 1.422(8)
C6 C11 1.389(8)
C7 C8 1.377(8)
C8 H8 0.9500
C8 C9 1.387(8)
C9 H9 0.9500
C9 C10 1.375(9)
C10 H10 0.9500
C10 C11 1.398(9)
C11 O1 1.409(7)
C12 F1A 1.317(5)
C12 F1B 1.318(6)
C12 F2A 1.327(5)
C12 F2B 1.313(6)
C12 F3A 1.314(5)
C12 F3B 1.321(6)
C12 O1 1.317(8)

loop_
_geom_torsion_atom_site_label_1
_geom_torsion_atom_site_label_2
_geom_torsion_atom_site_label_3
_geom_torsion_atom_site_label_4
_geom_torsion
Au1 C7 C8 C9 -176.1(4)
C1 C2 C3 C4 0.1(11)
C2 C1 N1 Au1 177.9(5)
C2 C1 N1 C5 1.4(9)
C2 C3 C4 C5 0.1(10)
C3 C4 C5 C6 -178.7(6)
C3 C4 C5 N1 0.4(9)
C4 C5 C6 C7 177.4(5)
C4 C5 C6 C11 -0.7(9)
C4 C5 N1 Au1 -177.9(4)
C4 C5 N1 C1 -1.2(8)
C5 C6 C7 Au1 1.3(6)
C5 C6 C7 C8 -177.4(5)
C5 C6 C11 C10 174.0(5)
C5 C6 C11 O1 -1.4(8)
C6 C5 N1 Au1 1.4(6)
C6 C5 N1 C1 178.1(5)
C6 C7 C8 C9 2.4(8)
C6 C11 O1 C12 -136.3(6)
C7 C6 C11 C10 -4.1(8)
C7 C6 C11 O1 -179.5(5)
C7 C8 C9 C10 -2.7(9)
C8 C9 C10 C11 -0.3(9)
C9 C10 C11 C6 3.8(9)
C9 C10 C11 O1 179.1(5)
C10 C11 O1 C12 48.2(8)
C11 C6 C7 Au1 179.6(4)
C11 C6 C7 C8 1.0(8)
F1A C12 O1 C11 163.1(7)
F1B C12 O1 C11 -178.8(13)
F2A C12 O1 C11 -81.1(7)
F2B C12 O1 C11 -35.1(14)
F3A C12 O1 C11 35.1(9)
F3B C12 O1 C11 72.4(10)
N1 C1 C2 C3 -0.9(11)
N1 C5 C6 C7 -1.8(7)
N1 C5 C6 C11 -179.9(5)

loop_
_twin_individual_id
_twin_individual_mass_fraction_refined
_oxdiff_twin_reflns_isolated
_oxdiff_twin_reflns_overlapped
_twin_individual_twin_lattice_type
_twin_individual_twin_matrix_11
_twin_individual_twin_matrix_12
_twin_individual_twin_matrix_13
_twin_individual_twin_matrix_21
_twin_individual_twin_matrix_22
_twin_individual_twin_matrix_23
_twin_individual_twin_matrix_31
_twin_individual_twin_matrix_32
_twin_individual_twin_matrix_33
1 0.8292(12) 10698 3815 ref 1.0000 0.0000 0.0000 0.0000 1.0000 0.0000 0.0000 0.0000 1.0000
2 0.1708(12) 0 3815 nmt 0.9995 0.0019 0.0001 -0.4789 -1.0007 0.0007 -0.9279 -0.0005 -1.0003
